data_7127143
loop_
_publ_author_name
'Murata, Ryuichi'
'Matsumoto, Akira'
'Asano, Keisuke'
'Matsubara, Seijiro'

_publ_section_title
;
 Desymmetrization of gem-diols via water-assisted organocatalytic enantio-
 and diastereoselective cycloetherification.
;
_journal_issue 82
_journal_name_full 'Chemical communications (Cambridge, England)'
_journal_page_first 12335
_journal_page_last 12338
_journal_paper_doi 10.1039/d0cc05509c
_journal_volume 56
_journal_year 2020
_chemical_absolute_configuration ad
_chemical_formula_moiety 'C14 H12 Br F3 O2'
_chemical_formula_sum 'C14 H12 Br F3 O2'
_chemical_formula_weight 349.15
_space_group_IT_number 19
_space_group_name_Hall 'P 2ac 2ab'
_space_group_name_H-M_alt 'P 21 21 21'
_symmetry_cell_setting orthorhombic
_symmetry_Int_Tables_number 19
_symmetry_space_group_name_Hall 'P 2ac 2ab'
_symmetry_space_group_name_H-M 'P 21 21 21'
_atom_sites_solution_hydrogens geom
_atom_sites_solution_primary direct
_atom_sites_solution_secondary difmap
_audit_update_record
;
2020-08-07 deposited with the CCDC.	2020-08-31 downloaded from the CCDC.
;
_cell_angle_alpha 90.0000
_cell_angle_beta 90.0000
_cell_angle_gamma 90.0000
_cell_formula_units_Z 4
_cell_length_a 6.382(5)
_cell_length_b 14.0024(10)
_cell_length_c 15.777(10)
_cell_measurement_reflns_used 3019
_cell_measurement_temperature 293
_cell_measurement_theta_max 27.50
_cell_measurement_theta_min 3.20
_cell_volume 1409.9(14)
_computing_cell_refinement 'CrystalClear-SM Expert 2.0 r15'
_computing_data_collection 'CrystalClear-SM Expert 2.0 r15 (Rigaku, 2011)'
_computing_data_reduction 'CrystalClear-SM Expert 2.0 r15'
_computing_molecular_graphics 'CrystalStructure 4.0'
_computing_publication_material 'CrystalStructure 4.0 (Rigaku, 2010)'
_computing_structure_refinement 'SHELXL97 (Sheldrick, 2008)'
_computing_structure_solution 'SHELXS97 (Sheldrick, 2008)'
_diffrn_ambient_temperature 293
_diffrn_detector_area_resol_mean 6.827
_diffrn_measured_fraction_theta_full 0.996
_diffrn_measured_fraction_theta_max 0.996
_diffrn_measurement_device_type 'Rigaku XtaLAB mini'
_diffrn_measurement_method \w
_diffrn_radiation_type 'Mo K\a'
_diffrn_radiation_wavelength 0.71075
_diffrn_reflns_av_R_equivalents 0.0549
_diffrn_reflns_limit_h_max 8
_diffrn_reflns_limit_h_min -8
_diffrn_reflns_limit_k_max 18
_diffrn_reflns_limit_k_min -18
_diffrn_reflns_limit_l_max 20
_diffrn_reflns_limit_l_min -20
_diffrn_reflns_number 14951
_diffrn_reflns_theta_full 27.53
_diffrn_reflns_theta_max 27.53
_diffrn_standards_number 0
_exptl_absorpt_coefficient_mu 2.956
_exptl_absorpt_correction_T_max 0.623
_exptl_absorpt_correction_T_min 0.444
_exptl_absorpt_correction_type numerical
_exptl_absorpt_process_details 'NUMABS (Rigaku, 1999)'
_exptl_crystal_colour colorless
_exptl_crystal_density_diffrn 1.645
_exptl_crystal_density_method 'not measured'
_exptl_crystal_description prism
_exptl_crystal_F_000 696.00
_exptl_crystal_size_max 0.320
_exptl_crystal_size_mid 0.300
_exptl_crystal_size_min 0.160
_refine_diff_density_max 0.210
_refine_diff_density_min -0.270
_refine_ls_abs_structure_details 'Flack, H. D. (1983), Acta Cryst. A39, 876-881.  1356 Friedel Pairs'
_refine_ls_abs_structure_Flack 0.024(11)
_refine_ls_extinction_method none
_refine_ls_goodness_of_fit_ref 0.953
_refine_ls_hydrogen_treatment constr
_refine_ls_number_parameters 181
_refine_ls_number_reflns 3235
_refine_ls_number_restraints 0
_refine_ls_R_factor_gt 0.0390
_refine_ls_shift/su_max 0.000
_refine_ls_structure_factor_coef Fsqd
_refine_ls_weighting_details 'w = 1/[\s^2^(Fo^2^)+(0.0339P)^2^+0.0000P] where P=(Fo^2^+2Fc^2^)/3'
_refine_ls_weighting_scheme calc
_refine_ls_wR_factor_ref 0.0842
_reflns_number_gt 2232
_reflns_number_total 3235
_reflns_threshold_expression F^2^>2.0\s(F^2^)
_cod_data_source_file d0cc05509c2.cif
_cod_data_source_block 2019_08_01_3
_cod_depositor_comments 'Adding full bibliography for 7127142--7127143.cif.'
_cod_original_cell_volume 1409.9(15)
_cod_database_code 7127143

loop_
_symmetry_equiv_pos_site_id
_symmetry_equiv_pos_as_xyz
1 +X,+Y,+Z
2 1/2+X,1/2-Y,-Z
3 -X,1/2+Y,1/2-Z
4 1/2-X,-Y,1/2+Z

loop_
_atom_site_label
_atom_site_type_symbol
_atom_site_fract_x
_atom_site_fract_y
_atom_site_fract_z
_atom_site_U_iso_or_equiv
_atom_site_adp_type
_atom_site_occupancy
_atom_site_symmetry_multiplicity
_atom_site_calc_flag
_atom_site_refinement_flags
_atom_site_disorder_assembly
_atom_site_disorder_group
Br1 Br -0.07869(8) 0.30281(3) 0.38803(3) 0.08692(18) Uani 1.0 4 d . . .
F5 F 0.2549(5) 1.09553(17) 0.41365(17) 0.0943(8) Uani 1.0 4 d . . .
F9 F 0.2727(5) 1.10068(18) 0.28020(18) 0.0996(9) Uani 1.0 4 d . . .
F12 F 0.4955(4) 1.17630(15) 0.35367(18) 0.0915(8) Uani 1.0 4 d . . .
O14 O 0.4096(4) 0.92913(14) 0.35470(14) 0.0541(6) Uani 1.0 4 d . . .
O19 O 0.6167(5) 0.66851(17) 0.45155(17) 0.0742(8) Uani 1.0 4 d . . .
C2 C 0.0839(6) 0.4158(3) 0.3963(3) 0.0552(8) Uani 1.0 4 d . . .
C4 C 0.1146(6) 0.5837(3) 0.3750(3) 0.0566(9) Uani 1.0 4 d . . .
C6 C 0.5270(5) 0.8440(2) 0.3792(3) 0.0462(8) Uani 1.0 4 d . . .
C7 C 0.7357(6) 1.0118(3) 0.3460(3) 0.0581(10) Uani 1.0 4 d . . .
C8 C 0.4491(6) 0.6708(3) 0.4119(2) 0.0493(8) Uani 1.0 4 d . . .
C10 C 0.3751(5) 0.7616(2) 0.3710(2) 0.0495(8) Uani 1.0 4 d . . .
C11 C 0.4045(7) 0.4951(3) 0.4313(2) 0.0562(9) Uani 1.0 4 d . . .
C13 C 0.3921(6) 1.0956(3) 0.3488(3) 0.0598(9) Uani 1.0 4 d . . .
C15 C 0.5291(6) 1.0096(3) 0.3502(2) 0.0486(9) Uani 1.0 4 d . . .
C16 C 0.2864(7) 0.4121(3) 0.4264(3) 0.0629(10) Uani 1.0 4 d . . .
C17 C 0.7233(6) 0.8373(3) 0.3260(3) 0.0551(9) Uani 1.0 4 d . . .
C18 C 0.3198(5) 0.5822(3) 0.4046(2) 0.0441(8) Uani 1.0 4 d . . .
C21 C 0.8650(6) 0.9231(3) 0.3424(3) 0.0595(10) Uani 1.0 4 d . . .
C24 C -0.0041(6) 0.5007(3) 0.3708(3) 0.0602(10) Uani 1.0 4 d . . .
H4 H 0.0559 0.6412 0.3576 0.0679 Uiso 1.0 4 calc R . .
H6 H 0.5677 0.8502 0.4389 0.0554 Uiso 1.0 4 calc R . .
H7 H 0.8030 1.0708 0.3453 0.0697 Uiso 1.0 4 calc R . .
H10A H 0.2425 0.7800 0.3962 0.0594 Uiso 1.0 4 calc R . .
H10B H 0.3503 0.7495 0.3113 0.0594 Uiso 1.0 4 calc R . .
H11 H 0.5405 0.4929 0.4523 0.0674 Uiso 1.0 4 calc R . .
H16 H 0.3438 0.3541 0.4434 0.0755 Uiso 1.0 4 calc R . .
H17A H 0.6857 0.8352 0.2664 0.0661 Uiso 1.0 4 calc R . .
H17B H 0.7978 0.7789 0.3396 0.0661 Uiso 1.0 4 calc R . .
H21A H 0.9388 0.9145 0.3956 0.0715 Uiso 1.0 4 calc R . .
H21B H 0.9680 0.9284 0.2975 0.0715 Uiso 1.0 4 calc R . .
H24 H -0.1413 0.5025 0.3511 0.0722 Uiso 1.0 4 calc R . .

loop_
_atom_site_aniso_label
_atom_site_aniso_U_11
_atom_site_aniso_U_22
_atom_site_aniso_U_33
_atom_site_aniso_U_12
_atom_site_aniso_U_13
_atom_site_aniso_U_23
Br1 0.0977(4) 0.0492(3) 0.1140(4) -0.0213(3) 0.0107(3) 0.0001(3)
F5 0.0891(17) 0.0672(16) 0.127(3) 0.0173(15) 0.0296(17) 0.0050(15)
F9 0.111(2) 0.0699(17) 0.118(2) 0.0176(16) -0.0514(17) -0.0004(15)
F12 0.0766(16) 0.0417(13) 0.156(3) -0.0132(11) -0.0077(15) 0.0007(13)
O14 0.0399(13) 0.0349(12) 0.0873(17) -0.0038(11) -0.0016(13) 0.0049(10)
O19 0.0684(19) 0.0575(16) 0.097(2) -0.0101(14) -0.0311(16) 0.0149(13)
C2 0.063(3) 0.0419(17) 0.061(3) -0.0043(17) 0.010(2) 0.0023(16)
C4 0.054(3) 0.0367(17) 0.079(3) 0.0053(16) 0.002(2) 0.0066(16)
C6 0.0457(19) 0.0363(16) 0.057(2) 0.0026(14) -0.0027(16) 0.0027(15)
C7 0.049(3) 0.050(3) 0.075(3) -0.0152(18) -0.0057(19) 0.0071(18)
C8 0.051(2) 0.0411(18) 0.056(2) 0.0024(16) 0.0048(17) 0.0023(13)
C10 0.0430(19) 0.0411(17) 0.064(3) 0.0019(15) 0.0003(16) 0.0004(15)
C11 0.055(3) 0.051(2) 0.063(3) 0.011(2) 0.0032(18) 0.0084(16)
C13 0.053(3) 0.047(2) 0.079(3) -0.0056(19) -0.010(3) -0.0012(17)
C15 0.051(3) 0.0386(18) 0.056(2) -0.0073(16) -0.0047(15) 0.0021(14)
C16 0.077(3) 0.0371(19) 0.075(3) 0.008(2) 0.008(2) 0.0101(17)
C17 0.048(2) 0.050(2) 0.068(3) 0.0008(17) 0.0082(18) 0.0004(17)
C18 0.0426(19) 0.0426(18) 0.047(2) 0.0016(14) 0.0058(14) 0.0015(15)
C21 0.045(3) 0.062(3) 0.072(3) -0.0034(18) 0.0075(17) 0.0062(19)
C24 0.050(2) 0.051(2) 0.080(3) -0.0020(17) 0.0008(17) 0.0015(19)

loop_
_atom_type_symbol
_atom_type_description
_atom_type_scat_dispersion_real
_atom_type_scat_dispersion_imag
_atom_type_scat_source
C C 0.0033 0.0016
;
International Tables for Crystallography
(1992, Vol. C, Tables 4.2.6.8 and 6.1.1.4)
;
H H 0.0000 0.0000
;
International Tables for Crystallography
(1992, Vol. C, Table 6.1.1.4)
;
Br Br -0.2901 2.4595
;
International Tables for Crystallography
(1992, Vol. C, Tables 4.2.6.8 and 6.1.1.4)
;
F F 0.0171 0.0103
;
International Tables for Crystallography
(1992, Vol. C, Tables 4.2.6.8 and 6.1.1.4)
;
O O 0.0106 0.0060
;
International Tables for Crystallography
(1992, Vol. C, Tables 4.2.6.8 and 6.1.1.4)
;

loop_
_geom_angle_atom_site_label_1
_geom_angle_atom_site_label_2
_geom_angle_atom_site_label_3
_geom_angle
_geom_angle_publ_flag
_geom_angle_site_symmetry_1
_geom_angle_site_symmetry_2
_geom_angle_site_symmetry_3
C6 O14 C15 113.7(3) yes . . .
Br1 C2 C16 120.4(3) yes . . .
Br1 C2 C24 118.5(3) yes . . .
C16 C2 C24 121.1(4) yes . . .
C18 C4 C24 121.1(4) yes . . .
O14 C6 C10 105.7(3) yes . . .
O14 C6 C17 109.2(3) yes . . .
C10 C6 C17 115.8(3) yes . . .
C15 C7 C21 122.2(4) yes . . .
O19 C8 C10 120.7(3) yes . . .
O19 C8 C18 119.6(3) yes . . .
C10 C8 C18 119.7(3) yes . . .
C6 C10 C8 114.0(3) yes . . .
C16 C11 C18 120.3(4) yes . . .
F5 C13 F9 104.3(4) yes . . .
F5 C13 F12 106.4(3) yes . . .
F5 C13 C15 111.7(3) yes . . .
F9 C13 F12 106.9(3) yes . . .
F9 C13 C15 113.2(4) yes . . .
F12 C13 C15 113.7(4) yes . . .
O14 C15 C7 125.5(3) yes . . .
O14 C15 C13 110.0(3) yes . . .
C7 C15 C13 124.5(4) yes . . .
C2 C16 C11 119.8(4) yes . . .
C6 C17 C21 110.3(3) yes . . .
C4 C18 C8 122.2(3) yes . . .
C4 C18 C11 118.6(3) yes . . .
C8 C18 C11 119.2(3) yes . . .
C7 C21 C17 109.6(3) yes . . .
C2 C24 C4 119.2(4) yes . . .
C18 C4 H4 119.448 no . . .
C24 C4 H4 119.443 no . . .
O14 C6 H6 108.627 no . . .
C10 C6 H6 108.626 no . . .
C17 C6 H6 108.628 no . . .
C15 C7 H7 118.873 no . . .
C21 C7 H7 118.882 no . . .
C6 C10 H10A 108.748 no . . .
C6 C10 H10B 108.753 no . . .
C8 C10 H10A 108.742 no . . .
C8 C10 H10B 108.747 no . . .
H10A C10 H10B 107.652 no . . .
C16 C11 H11 119.866 no . . .
C18 C11 H11 119.851 no . . .
C2 C16 H16 120.113 no . . .
C11 C16 H16 120.111 no . . .
C6 C17 H17A 109.588 no . . .
C6 C17 H17B 109.586 no . . .
C21 C17 H17A 109.590 no . . .
C21 C17 H17B 109.584 no . . .
H17A C17 H17B 108.127 no . . .
C7 C21 H21A 109.760 no . . .
C7 C21 H21B 109.752 no . . .
C17 C21 H21A 109.770 no . . .
C17 C21 H21B 109.762 no . . .
H21A C21 H21B 108.224 no . . .
C2 C24 H24 120.418 no . . .
C4 C24 H24 120.419 no . . .

loop_
_geom_bond_atom_site_label_1
_geom_bond_atom_site_label_2
_geom_bond_distance
_geom_bond_publ_flag
_geom_bond_site_symmetry_1
_geom_bond_site_symmetry_2
Br1 C2 1.896(4) yes . .
F5 C13 1.347(5) yes . .
F9 C13 1.326(5) yes . .
F12 C13 1.311(5) yes . .
O14 C6 1.460(4) yes . .
O14 C15 1.362(4) yes . .
O19 C8 1.239(5) yes . .
C2 C16 1.378(6) yes . .
C2 C24 1.375(5) yes . .
C4 C18 1.391(5) yes . .
C4 C24 1.389(5) yes . .
C6 C10 1.513(5) yes . .
C6 C17 1.512(5) yes . .
C7 C15 1.321(6) yes . .
C7 C21 1.493(6) yes . .
C8 C10 1.503(5) yes . .
C8 C18 1.495(5) yes . .
C11 C16 1.388(6) yes . .
C11 C18 1.399(5) yes . .
C13 C15 1.488(5) yes . .
C17 C21 1.525(5) yes . .
C4 H4 0.930 no . .
C6 H6 0.980 no . .
C7 H7 0.930 no . .
C10 H10A 0.970 no . .
C10 H10B 0.970 no . .
C11 H11 0.930 no . .
C16 H16 0.930 no . .
C17 H17A 0.970 no . .
C17 H17B 0.970 no . .
C21 H21A 0.970 no . .
C21 H21B 0.970 no . .
C24 H24 0.930 no . .

loop_
_geom_contact_atom_site_label_1
_geom_contact_atom_site_label_2
_geom_contact_distance
_geom_contact_publ_flag
_geom_contact_site_symmetry_1
_geom_contact_site_symmetry_2
F5 O14 2.696(4) no . .
F5 C7 3.454(6) no . .
F9 O14 2.813(4) no . .
F9 C7 3.370(6) no . .
F12 O14 3.504(3) no . .
F12 C7 2.769(5) no . .
O14 C21 2.914(5) no . .
O19 C6 2.770(4) no . .
O19 C11 2.798(5) no . .
O19 C17 3.159(5) no . .
C2 C18 2.778(5) no . .
C4 C10 2.996(5) no . .
C4 C16 2.764(5) no . .
C6 C7 2.751(5) no . .
C8 C17 3.215(5) no . .
C11 C24 2.777(6) no . .
C15 C17 2.739(5) no . .
Br1 F5 3.598(4) no . 2_466
Br1 F12 3.289(3) no . 1_445
F5 Br1 3.598(4) no . 2_566
F5 C11 3.550(5) no . 2_466
F9 C4 3.487(5) no . 3_555
F9 C24 3.252(5) no . 3_555
F12 Br1 3.289(3) no . 1_665
O14 C21 3.482(5) no . 1_455
O19 C10 3.394(5) no . 2_566
C4 F9 3.487(5) no . 3_545
C10 O19 3.394(5) no . 2_466
C11 F5 3.550(5) no . 2_566
C21 O14 3.482(5) no . 1_655
C24 F9 3.252(5) no . 3_545
Br1 H16 2.9237 no . .
Br1 H24 2.8844 no . .
F9 H7 3.5619 no . .
F12 H7 2.4606 no . .
O14 H7 3.2031 no . .
O14 H10A 2.4348 no . .
O14 H10B 2.6338 no . .
O14 H17A 2.6029 no . .
O14 H17B 3.2587 no . .
O14 H21A 3.4446 no . .
O19 H6 2.5704 no . .
O19 H10A 2.9829 no . .
O19 H10B 3.0127 no . .
O19 H11 2.5071 no . .
O19 H17B 2.6164 no . .
C2 H4 3.2208 no . .
C2 H11 3.2305 no . .
C4 H10A 2.8866 no . .
C4 H10B 2.9437 no . .
C4 H11 3.2398 no . .
C6 H21A 2.8191 no . .
C6 H21B 3.3137 no . .
C7 H6 2.9019 no . .
C7 H17A 2.7920 no . .
C7 H17B 3.2870 no . .
C8 H4 2.6844 no . .
C8 H6 2.6570 no . .
C8 H11 2.6372 no . .
C8 H17A 3.5847 no . .
C8 H17B 2.9231 no . .
C10 H4 2.6527 no . .
C10 H17A 2.7770 no . .
C10 H17B 2.7532 no . .
C11 H4 3.2384 no . .
C13 H7 2.6459 no . .
C15 H6 2.6457 no . .
C15 H17A 2.9513 no . .
C15 H21A 3.0204 no . .
C15 H21B 3.1358 no . .
C16 H24 3.2355 no . .
C17 H7 3.3221 no . .
C17 H10A 3.3599 no . .
C17 H10B 2.6892 no . .
C18 H10A 2.8158 no . .
C18 H10B 2.7746 no . .
C18 H16 3.2560 no . .
C18 H24 3.2586 no . .
C21 H6 2.6373 no . .
C24 H16 3.2333 no . .
H4 H10A 2.3590 no . .
H4 H10B 2.5227 no . .
H4 H24 2.3167 no . .
H6 H10A 2.3927 no . .
H6 H10B 2.8220 no . .
H6 H17A 2.8308 no . .
H6 H17B 2.3670 no . .
H6 H21A 2.6241 no . .
H6 H21B 3.5641 no . .
H7 H21A 2.4835 no . .
H7 H21B 2.3770 no . .
H10A H17A 3.5768 no . .
H10B H17A 2.5539 no . .
H10B H17B 2.9200 no . .
H11 H16 2.3178 no . .
H17A H21A 2.8278 no . .
H17A H21B 2.2777 no . .
H17B H21A 2.2791 no . .
H17B H21B 2.4501 no . .
Br1 H7 3.4035 no . 1_445
Br1 H16 3.4847 no . 2_456
Br1 H17A 3.5260 no . 3_645
Br1 H21B 3.4865 no . 3_645
F5 H7 3.0987 no . 1_455
F5 H11 2.8065 no . 2_466
F5 H16 3.5312 no . 2_466
F5 H21A 3.2522 no . 1_455
F5 H21B 3.4915 no . 1_455
F9 H4 3.0730 no . 3_555
F9 H7 3.1956 no . 1_455
F9 H10B 3.4953 no . 3_655
F9 H17A 3.3759 no . 3_655
F9 H17B 3.1630 no . 3_655
F9 H21B 3.1103 no . 1_455
F9 H24 2.6231 no . 3_555
F12 H10B 2.9649 no . 3_655
F12 H16 3.0230 no . 1_565
F12 H17A 3.1430 no . 3_655
O14 H21A 3.0800 no . 1_455
O14 H21B 2.9594 no . 1_455
O19 H4 3.1941 no . 1_655
O19 H6 3.3682 no . 2_566
O19 H10A 2.6330 no . 2_566
O19 H21A 2.9077 no . 2_466
O19 H24 3.2097 no . 1_655
C2 H17A 3.1666 no . 3_645
C2 H21B 3.0807 no . 3_645
C4 H6 3.0945 no . 2_466
C4 H7 3.5185 no . 3_645
C4 H17B 3.4454 no . 1_455
C4 H21B 3.5222 no . 3_645
C8 H6 3.3991 no . 2_466
C8 H21A 3.2637 no . 2_466
C10 H21A 3.5338 no . 1_455
C11 H21A 3.0182 no . 2_466
C11 H24 3.1647 no . 1_655
C16 H17A 3.2318 no . 3_645
C17 H4 3.5059 no . 1_655
C17 H10A 3.5854 no . 1_655
C18 H6 3.0955 no . 2_466
C18 H21A 3.2422 no . 2_466
C21 H10A 3.2469 no . 1_655
C24 H11 3.1801 no . 1_455
C24 H21B 2.8509 no . 3_645
H4 F9 3.0730 no . 3_545
H4 O19 3.1941 no . 1_455
H4 C17 3.5059 no . 1_455
H4 H6 3.2149 no . 2_466
H4 H7 3.4677 no . 3_645
H4 H17B 2.5514 no . 1_455
H6 O19 3.3682 no . 2_466
H6 C4 3.0945 no . 2_566
H6 C8 3.3991 no . 2_566
H6 C18 3.0955 no . 2_566
H6 H4 3.2149 no . 2_566
H6 H10A 3.3665 no . 2_566
H7 Br1 3.4035 no . 1_665
H7 F5 3.0987 no . 1_655
H7 F9 3.1956 no . 1_655
H7 C4 3.5185 no . 3_655
H7 H4 3.4677 no . 3_655
H7 H16 3.5060 no . 2_566
H10A O19 2.6330 no . 2_466
H10A C17 3.5854 no . 1_455
H10A C21 3.2469 no . 1_455
H10A H6 3.3665 no . 2_466
H10A H17B 2.9756 no . 1_455
H10A H21A 2.7031 no . 1_455
H10A H21B 3.1334 no . 1_455
H10B F9 3.4953 no . 3_645
H10B F12 2.9649 no . 3_645
H10B H17B 3.5780 no . 1_455
H10B H21B 3.5032 no . 1_455
H11 F5 2.8065 no . 2_566
H11 C24 3.1801 no . 1_655
H11 H21A 2.8035 no . 2_466
H11 H24 2.5874 no . 1_655
H16 Br1 3.4847 no . 2_556
H16 F5 3.5312 no . 2_566
H16 F12 3.0230 no . 1_545
H16 H7 3.5060 no . 2_466
H16 H17A 3.3262 no . 3_645
H17A Br1 3.5260 no . 3_655
H17A F9 3.3759 no . 3_645
H17A F12 3.1430 no . 3_645
H17A C2 3.1666 no . 3_655
H17A C16 3.2318 no . 3_655
H17A H16 3.3262 no . 3_655
H17B F9 3.1630 no . 3_645
H17B C4 3.4454 no . 1_655
H17B H4 2.5514 no . 1_655
H17B H10A 2.9756 no . 1_655
H17B H10B 3.5780 no . 1_655
H21A F5 3.2522 no . 1_655
H21A O14 3.0800 no . 1_655
H21A O19 2.9077 no . 2_566
H21A C8 3.2637 no . 2_566
H21A C10 3.5338 no . 1_655
H21A C11 3.0182 no . 2_566
H21A C18 3.2422 no . 2_566
H21A H10A 2.7031 no . 1_655
H21A H11 2.8035 no . 2_566
H21B Br1 3.4865 no . 3_655
H21B F5 3.4915 no . 1_655
H21B F9 3.1103 no . 1_655
H21B O14 2.9594 no . 1_655
H21B C2 3.0807 no . 3_655
H21B C4 3.5222 no . 3_655
H21B C24 2.8509 no . 3_655
H21B H10A 3.1334 no . 1_655
H21B H10B 3.5032 no . 1_655
H21B H24 2.7912 no . 3_655
H24 F9 2.6231 no . 3_545
H24 O19 3.2097 no . 1_455
H24 C11 3.1647 no . 1_455
H24 H11 2.5874 no . 1_455
H24 H21B 2.7912 no . 3_645

loop_
_geom_torsion_atom_site_label_1
_geom_torsion_atom_site_label_2
_geom_torsion_atom_site_label_3
_geom_torsion_atom_site_label_4
_geom_torsion
_geom_torsion_publ_flag
_geom_torsion_site_symmetry_1
_geom_torsion_site_symmetry_2
_geom_torsion_site_symmetry_3
_geom_torsion_site_symmetry_4
C6 O14 C15 C7 16.9(5) no . . . .
C6 O14 C15 C13 -164.4(3) no . . . .
C15 O14 C6 C10 -173.7(3) no . . . .
C15 O14 C6 C17 -48.5(4) no . . . .
Br1 C2 C16 C11 179.3(3) no . . . .
Br1 C2 C24 C4 -178.7(3) no . . . .
C16 C2 C24 C4 0.5(6) no . . . .
C24 C2 C16 C11 0.0(6) no . . . .
C18 C4 C24 C2 -0.2(6) no . . . .
C24 C4 C18 C8 -178.3(3) no . . . .
C24 C4 C18 C11 -0.6(5) no . . . .
O14 C6 C10 C8 -166.8(3) no . . . .
O14 C6 C17 C21 62.6(4) no . . . .
C10 C6 C17 C21 -178.2(3) no . . . .
C17 C6 C10 C8 72.2(4) no . . . .
C15 C7 C21 C17 11.7(5) no . . . .
C21 C7 C15 O14 2.3(6) no . . . .
C21 C7 C15 C13 -176.2(3) no . . . .
O19 C8 C10 C6 3.1(5) no . . . .
O19 C8 C18 C4 168.0(3) no . . . .
O19 C8 C18 C11 -9.7(5) no . . . .
C10 C8 C18 C4 -12.2(5) no . . . .
C10 C8 C18 C11 170.1(3) no . . . .
C18 C8 C10 C6 -176.8(3) no . . . .
C16 C11 C18 C4 1.2(5) no . . . .
C16 C11 C18 C8 179.0(3) no . . . .
C18 C11 C16 C2 -0.9(5) no . . . .
F5 C13 C15 O14 52.6(4) no . . . .
F5 C13 C15 C7 -128.6(4) no . . . .
F9 C13 C15 O14 -64.7(4) no . . . .
F9 C13 C15 C7 114.1(4) no . . . .
F12 C13 C15 O14 173.1(3) no . . . .
F12 C13 C15 C7 -8.2(5) no . . . .
C6 C17 C21 C7 -42.9(4) no . . . .
